data_7000604
loop_
_publ_author_name
'Spies, Patrick'
'Kehr, Gerald'
'Bergander, Klaus'
'Wibbeling, Birgit'
'Fr\"ohlich, Roland'
'Erker, Gerhard'

_publ_section_title
;
 Metal-free dihydrogen activation chemistry: structural and dynamic
 features of intramolecular P/B pairs
;
_journal_issue 9
_journal_name_full 'Dalton Transactions'
_journal_page_first 1534
_journal_page_last 1541
_journal_paper_doi 10.1039/b815832k
_journal_year 2009
_chemical_formula_sum 'C33 H28 B F10 P'
_chemical_formula_weight 656.33
_chemical_name_systematic
;
?
;
_space_group_IT_number 14
_symmetry_cell_setting monoclinic
_symmetry_space_group_name_Hall '-P 2ybc'
_symmetry_space_group_name_H-M 'P 1 21/c 1'
_atom_sites_solution_hydrogens geom
_atom_sites_solution_primary direct
_atom_sites_solution_secondary difmap
_audit_creation_method SHELXL-97
_cell_angle_alpha 90.00
_cell_angle_beta 101.884(3)
_cell_angle_gamma 90.00
_cell_formula_units_Z 4
_cell_length_a 12.0881(5)
_cell_length_b 10.3454(5)
_cell_length_c 24.1019(12)
_cell_measurement_reflns_used 4743
_cell_measurement_temperature 223(2)
_cell_measurement_theta_max 68.25
_cell_measurement_theta_min 0.88
_cell_volume 2949.5(2)
_computing_cell_refinement 'Collect (Nonius B.V., 1998)'
_computing_data_collection 'Collect (Nonius B.V., 1998)'
_computing_data_reduction 'Denzo-SMN (Otwinowski & Minor, 1997)'
_computing_molecular_graphics 'SCHAKAL (Keller, 1997)'
_computing_publication_material 'SHELXL-97 (Sheldrick, 1997)'
_computing_structure_refinement 'SHELXL-97 (Sheldrick, 1997)'
_computing_structure_solution 'SHELXS-97 (Sheldrick, 1990)'
_diffrn_ambient_temperature 223(2)
_diffrn_measured_fraction_theta_full 0.939
_diffrn_measured_fraction_theta_max 0.939
_diffrn_measurement_device_type 'Nonius KappaCCD APEXII'
_diffrn_measurement_method '\w and \f scans'
_diffrn_radiation_monochromator graphite
_diffrn_radiation_source 'fine-focus sealed tube'
_diffrn_radiation_type CuK\a
_diffrn_radiation_wavelength 1.54178
_diffrn_reflns_av_R_equivalents 0.062
_diffrn_reflns_av_sigmaI/netI 0.0924
_diffrn_reflns_limit_h_max 14
_diffrn_reflns_limit_h_min -14
_diffrn_reflns_limit_k_max 11
_diffrn_reflns_limit_k_min -12
_diffrn_reflns_limit_l_max 28
_diffrn_reflns_limit_l_min -28
_diffrn_reflns_number 20597
_diffrn_reflns_theta_full 68.12
_diffrn_reflns_theta_max 68.12
_diffrn_reflns_theta_min 4.67
_exptl_absorpt_coefficient_mu 1.612
_exptl_absorpt_correction_T_max 0.9237
_exptl_absorpt_correction_T_min 0.7387
_exptl_absorpt_correction_type multi-scan
_exptl_absorpt_process_details 'Denzo (Otwinowski, Borek, Majewski & Minor, 2003)'
_exptl_crystal_colour colourless
_exptl_crystal_density_diffrn 1.478
_exptl_crystal_density_method 'not measured'
_exptl_crystal_description plate
_exptl_crystal_F_000 1344
_exptl_crystal_size_max 0.20
_exptl_crystal_size_mid 0.10
_exptl_crystal_size_min 0.05
_refine_diff_density_max 0.359
_refine_diff_density_min -0.379
_refine_diff_density_rms 0.083
_refine_ls_extinction_method none
_refine_ls_goodness_of_fit_ref 1.043
_refine_ls_hydrogen_treatment riding
_refine_ls_matrix_type full
_refine_ls_number_parameters 412
_refine_ls_number_reflns 5064
_refine_ls_number_restraints 0
_refine_ls_restrained_S_all 1.043
_refine_ls_R_factor_all 0.1658
_refine_ls_R_factor_gt 0.0842
_refine_ls_shift/su_max 0.002
_refine_ls_shift/su_mean 0.000
_refine_ls_structure_factor_coef Fsqd
_refine_ls_weighting_details 'calc w=1/[\s^2^(Fo^2^)+(0.0707P)^2^+9.8016P] where P=(Fo^2^+2Fc^2^)/3'
_refine_ls_weighting_scheme calc
_refine_ls_wR_factor_gt 0.1752
_refine_ls_wR_factor_ref 0.2277
_reflns_number_gt 2801
_reflns_number_total 5064
_reflns_threshold_expression >2sigma(I)
_cod_data_source_file b815832k.txt
_cod_data_source_block erk4229
_cod_original_sg_symbol_H-M P21/c
_cod_database_code 7000604

loop_
_symmetry_equiv_pos_as_xyz
'x, y, z'
'-x, y+1/2, -z+1/2'
'-x, -y, -z'
'x, -y-1/2, z-1/2'

loop_
_atom_site_label
_atom_site_type_symbol
_atom_site_fract_x
_atom_site_fract_y
_atom_site_fract_z
_atom_site_U_iso_or_equiv
_atom_site_adp_type
_atom_site_occupancy
_atom_site_symmetry_multiplicity
_atom_site_calc_flag
_atom_site_refinement_flags
_atom_site_disorder_assembly
_atom_site_disorder_group
P1 P 0.28325(13) 0.83397(16) 0.13670(7) 0.0412(4) Uani 1 1 d . . .
C1 C 0.2970(5) 0.9446(6) 0.1968(3) 0.0448(15) Uani 1 1 d . . .
H1A H 0.3220 1.0298 0.1866 0.054 Uiso 1 1 calc R . .
H1B H 0.2240 0.9545 0.2081 0.054 Uiso 1 1 calc R . .
C2 C 0.3861(6) 0.8855(6) 0.2467(3) 0.0472(16) Uani 1 1 d . . .
H2A H 0.4554 0.9374 0.2529 0.057 Uiso 1 1 calc R . .
H2B H 0.3564 0.8872 0.2816 0.057 Uiso 1 1 calc R . .
C3 C 0.4132(5) 0.7452(6) 0.2327(3) 0.0461(16) Uani 1 1 d . . .
H3A H 0.3495 0.6888 0.2356 0.055 Uiso 1 1 calc R . .
H3B H 0.4801 0.7148 0.2597 0.055 Uiso 1 1 calc R . .
B1 B 0.4363(6) 0.7401(7) 0.1691(3) 0.0426(17) Uani 1 1 d . . .
C11 C 0.1717(5) 0.7109(6) 0.1346(2) 0.0420(15) Uani 1 1 d . . .
C12 C 0.1104(5) 0.6868(6) 0.1778(2) 0.0412(15) Uani 1 1 d . . .
C121 C 0.1152(5) 0.7687(7) 0.2308(3) 0.0515(17) Uani 1 1 d . . .
H12A H 0.0704 0.7280 0.2550 0.077 Uiso 1 1 calc R . .
H12B H 0.0853 0.8541 0.2200 0.077 Uiso 1 1 calc R . .
H12C H 0.1930 0.7761 0.2511 0.077 Uiso 1 1 calc R . .
C13 C 0.0370(5) 0.5824(7) 0.1722(3) 0.0489(17) Uani 1 1 d . . .
H13 H -0.0034 0.5675 0.2010 0.059 Uiso 1 1 calc R . .
C14 C 0.0206(6) 0.4998(7) 0.1266(3) 0.0511(17) Uani 1 1 d . . .
C141 C -0.0576(8) 0.3844(8) 0.1249(3) 0.084(3) Uani 1 1 d . . .
H14A H -0.1356 0.4133 0.1153 0.127 Uiso 1 1 calc R . .
H14B H -0.0435 0.3427 0.1617 0.127 Uiso 1 1 calc R . .
H14C H -0.0437 0.3235 0.0965 0.127 Uiso 1 1 calc R . .
C15 C 0.0780(5) 0.5236(6) 0.0849(3) 0.0474(16) Uani 1 1 d . . .
H15 H 0.0677 0.4676 0.0535 0.057 Uiso 1 1 calc R . .
C16 C 0.1517(5) 0.6281(7) 0.0866(2) 0.0462(16) Uani 1 1 d . . .
C161 C 0.2084(6) 0.6435(7) 0.0371(3) 0.0510(17) Uani 1 1 d . . .
H16A H 0.2890 0.6552 0.0508 0.077 Uiso 1 1 calc R . .
H16B H 0.1775 0.7184 0.0150 0.077 Uiso 1 1 calc R . .
H16C H 0.1952 0.5669 0.0135 0.077 Uiso 1 1 calc R . .
C21 C 0.2386(5) 0.9411(6) 0.0744(3) 0.0428(15) Uani 1 1 d . . .
C22 C 0.1424(5) 1.0205(6) 0.0719(3) 0.0444(15) Uani 1 1 d . . .
C221 C 0.0639(6) 1.0157(7) 0.1136(3) 0.0580(19) Uani 1 1 d . . .
H22A H -0.0111 1.0434 0.0948 0.087 Uiso 1 1 calc R . .
H22B H 0.0923 1.0726 0.1453 0.087 Uiso 1 1 calc R . .
H22C H 0.0603 0.9279 0.1273 0.087 Uiso 1 1 calc R . .
C23 C 0.1164(6) 1.1118(6) 0.0286(3) 0.0500(17) Uani 1 1 d . . .
H23 H 0.0523 1.1644 0.0268 0.060 Uiso 1 1 calc R . .
C24 C 0.1811(6) 1.1279(7) -0.0119(3) 0.0527(17) Uani 1 1 d . . .
C241 C 0.1553(6) 1.2334(8) -0.0563(3) 0.069(2) Uani 1 1 d . . .
H24A H 0.1931 1.3125 -0.0414 0.104 Uiso 1 1 calc R . .
H24B H 0.0743 1.2479 -0.0661 0.104 Uiso 1 1 calc R . .
H24C H 0.1819 1.2072 -0.0900 0.104 Uiso 1 1 calc R . .
C25 C 0.2706(5) 1.0456(6) -0.0106(3) 0.0471(16) Uani 1 1 d . . .
H25 H 0.3130 1.0520 -0.0391 0.057 Uiso 1 1 calc R . .
C26 C 0.3008(5) 0.9524(6) 0.0320(3) 0.0455(16) Uani 1 1 d . . .
C261 C 0.4020(5) 0.8692(7) 0.0280(3) 0.0521(18) Uani 1 1 d . . .
H26A H 0.4246 0.8197 0.0627 0.078 Uiso 1 1 calc R . .
H26B H 0.4641 0.9240 0.0227 0.078 Uiso 1 1 calc R . .
H26C H 0.3821 0.8106 -0.0039 0.078 Uiso 1 1 calc R . .
C31 C 0.4425(5) 0.5975(6) 0.1401(2) 0.0415(15) Uani 1 1 d . . .
C32 C 0.5091(5) 0.5701(6) 0.1007(2) 0.0409(15) Uani 1 1 d . . .
F32 F 0.5773(3) 0.6604(3) 0.08519(15) 0.0522(9) Uani 1 1 d . . .
C33 C 0.5149(6) 0.4509(6) 0.0760(3) 0.0460(16) Uani 1 1 d . . .
F33 F 0.5837(3) 0.4315(4) 0.03946(16) 0.0638(11) Uani 1 1 d . . .
C34 C 0.4476(6) 0.3532(6) 0.0876(3) 0.0496(17) Uani 1 1 d . . .
F34 F 0.4481(4) 0.2378(4) 0.06133(18) 0.0714(12) Uani 1 1 d . . .
C35 C 0.3816(6) 0.3719(6) 0.1265(3) 0.0497(17) Uani 1 1 d . . .
F35 F 0.3166(3) 0.2755(4) 0.14007(17) 0.0665(11) Uani 1 1 d . . .
C36 C 0.3810(5) 0.4926(6) 0.1520(2) 0.0373(14) Uani 1 1 d . . .
F36 F 0.3166(3) 0.4977(3) 0.19153(14) 0.0502(9) Uani 1 1 d . . .
C41 C 0.5513(5) 0.8273(6) 0.1704(2) 0.0423(15) Uani 1 1 d . . .
C42 C 0.6544(5) 0.7718(7) 0.1956(3) 0.0480(16) Uani 1 1 d . . .
F42 F 0.6570(3) 0.6482(4) 0.21409(17) 0.0620(11) Uani 1 1 d . . .
C43 C 0.7574(5) 0.8332(7) 0.2024(3) 0.0549(18) Uani 1 1 d . . .
F43 F 0.8527(3) 0.7707(4) 0.2271(2) 0.0790(13) Uani 1 1 d . . .
C44 C 0.7627(6) 0.9577(7) 0.1831(3) 0.0502(17) Uani 1 1 d . . .
F44 F 0.8636(3) 1.0156(4) 0.18784(19) 0.0746(13) Uani 1 1 d . . .
C45 C 0.6647(6) 1.0180(6) 0.1597(3) 0.0472(16) Uani 1 1 d . . .
F45 F 0.6680(3) 1.1419(4) 0.14191(17) 0.0663(11) Uani 1 1 d . . .
C46 C 0.5629(5) 0.9542(6) 0.1547(3) 0.0449(16) Uani 1 1 d . . .
F46 F 0.4698(3) 1.0253(4) 0.13179(16) 0.0579(10) Uani 1 1 d . . .

loop_
_atom_site_aniso_label
_atom_site_aniso_U_11
_atom_site_aniso_U_22
_atom_site_aniso_U_33
_atom_site_aniso_U_23
_atom_site_aniso_U_13
_atom_site_aniso_U_12
P1 0.0413(9) 0.0398(10) 0.0406(8) -0.0022(7) 0.0040(7) 0.0029(7)
C1 0.053(4) 0.032(4) 0.048(4) 0.002(3) 0.007(3) 0.009(3)
C2 0.056(4) 0.043(4) 0.040(3) -0.007(3) 0.004(3) -0.008(3)
C3 0.043(4) 0.042(4) 0.050(4) 0.002(3) 0.001(3) -0.002(3)
B1 0.039(4) 0.041(5) 0.046(4) 0.007(3) 0.003(3) -0.001(3)
C11 0.038(3) 0.044(4) 0.040(3) -0.001(3) 0.001(3) 0.011(3)
C12 0.038(3) 0.044(4) 0.038(3) 0.001(3) 0.000(3) 0.002(3)
C121 0.049(4) 0.061(5) 0.046(4) -0.007(3) 0.014(3) -0.001(3)
C13 0.046(4) 0.054(5) 0.047(4) 0.006(3) 0.009(3) -0.005(3)
C14 0.062(4) 0.044(4) 0.043(4) 0.002(3) 0.001(3) -0.009(3)
C141 0.110(7) 0.071(6) 0.070(5) -0.001(5) 0.012(5) -0.043(5)
C15 0.061(4) 0.039(4) 0.037(3) -0.003(3) -0.003(3) -0.008(3)
C16 0.048(4) 0.052(4) 0.037(3) 0.000(3) 0.003(3) 0.005(3)
C161 0.057(4) 0.050(5) 0.042(4) -0.004(3) 0.001(3) 0.003(3)
C21 0.047(4) 0.037(4) 0.043(3) -0.003(3) 0.006(3) 0.004(3)
C22 0.043(4) 0.037(4) 0.052(4) -0.002(3) 0.007(3) 0.003(3)
C221 0.056(4) 0.054(5) 0.065(4) 0.007(4) 0.015(4) 0.022(4)
C23 0.051(4) 0.041(4) 0.056(4) 0.006(3) 0.006(3) 0.012(3)
C24 0.052(4) 0.049(5) 0.051(4) 0.011(3) -0.003(3) 0.007(3)
C241 0.070(5) 0.065(5) 0.068(5) 0.023(4) 0.004(4) 0.010(4)
C25 0.050(4) 0.047(4) 0.042(4) 0.010(3) 0.004(3) 0.010(3)
C26 0.039(4) 0.049(4) 0.046(4) -0.006(3) 0.002(3) 0.000(3)
C261 0.052(4) 0.051(5) 0.055(4) 0.009(3) 0.015(3) 0.011(3)
C31 0.042(4) 0.035(4) 0.044(3) 0.004(3) 0.001(3) -0.002(3)
C32 0.049(4) 0.037(4) 0.037(3) 0.006(3) 0.011(3) 0.005(3)
F32 0.056(2) 0.045(2) 0.059(2) 0.0050(18) 0.0210(18) 0.0014(19)
C33 0.060(4) 0.041(4) 0.038(3) 0.008(3) 0.011(3) 0.009(3)
F33 0.079(3) 0.059(3) 0.059(2) -0.003(2) 0.027(2) 0.014(2)
C34 0.069(5) 0.032(4) 0.044(4) -0.005(3) 0.004(3) 0.011(3)
F34 0.096(3) 0.040(3) 0.077(3) -0.007(2) 0.017(2) 0.004(2)
C35 0.056(4) 0.036(4) 0.053(4) 0.008(3) 0.003(3) 0.002(3)
F35 0.078(3) 0.042(2) 0.080(3) -0.002(2) 0.016(2) -0.014(2)
C36 0.039(3) 0.036(4) 0.036(3) 0.002(3) 0.006(3) 0.004(3)
F36 0.054(2) 0.043(2) 0.053(2) 0.0038(17) 0.0112(18) -0.0003(17)
C41 0.047(4) 0.038(4) 0.040(3) 0.000(3) 0.005(3) 0.005(3)
C42 0.042(4) 0.044(4) 0.054(4) 0.004(3) 0.002(3) 0.003(3)
F42 0.051(2) 0.049(3) 0.080(3) 0.014(2) 0.001(2) 0.0048(19)
C43 0.034(4) 0.065(5) 0.063(4) -0.003(4) 0.004(3) 0.016(4)
F43 0.045(2) 0.078(3) 0.107(3) 0.000(3) -0.003(2) 0.008(2)
C44 0.047(4) 0.048(5) 0.056(4) -0.005(3) 0.010(3) -0.010(3)
F44 0.049(2) 0.082(3) 0.095(3) -0.011(3) 0.019(2) -0.024(2)
C45 0.051(4) 0.038(4) 0.053(4) 0.000(3) 0.012(3) -0.005(3)
F45 0.073(3) 0.050(3) 0.074(3) 0.002(2) 0.009(2) -0.017(2)
C46 0.042(4) 0.043(4) 0.049(4) 0.004(3) 0.007(3) 0.004(3)
F46 0.052(2) 0.040(2) 0.076(3) 0.0096(19) -0.0009(19) 0.0029(18)

loop_
_atom_type_symbol
_atom_type_description
_atom_type_scat_dispersion_real
_atom_type_scat_dispersion_imag
_atom_type_scat_source
C C 0.0181 0.0091 'International Tables Vol C Tables 4.2.6.8 and 6.1.1.4'
H H 0.0000 0.0000 'International Tables Vol C Tables 4.2.6.8 and 6.1.1.4'
B B 0.0090 0.0039 'International Tables Vol C Tables 4.2.6.8 and 6.1.1.4'
F F 0.0727 0.0534 'International Tables Vol C Tables 4.2.6.8 and 6.1.1.4'
P P 0.2955 0.4335 'International Tables Vol C Tables 4.2.6.8 and 6.1.1.4'

loop_
_geom_angle_atom_site_label_1
_geom_angle_atom_site_label_2
_geom_angle_atom_site_label_3
_geom_angle
_geom_angle_site_symmetry_1
_geom_angle_site_symmetry_3
_geom_angle_publ_flag
C1 P1 C11 113.6(3) . . ?
C1 P1 C21 103.4(3) . . ?
C11 P1 C21 107.5(3) . . ?
C1 P1 B1 93.8(3) . . ?
C11 P1 B1 106.0(3) . . ?
C21 P1 B1 131.8(3) . . ?
C2 C1 P1 107.5(4) . . ?
C3 C2 C1 110.1(5) . . ?
C2 C3 B1 108.9(5) . . ?
C3 B1 C31 117.7(5) . . ?
C3 B1 C41 105.8(5) . . ?
C31 B1 C41 112.8(5) . . ?
C3 B1 P1 91.5(4) . . ?
C31 B1 P1 111.9(4) . . ?
C41 B1 P1 115.5(4) . . ?
C16 C11 C12 117.7(6) . . ?
C16 C11 P1 116.1(4) . . ?
C12 C11 P1 126.1(5) . . ?
C13 C12 C11 119.1(6) . . ?
C13 C12 C121 115.4(5) . . ?
C11 C12 C121 125.6(6) . . ?
C14 C13 C12 123.1(6) . . ?
C15 C14 C13 117.9(6) . . ?
C15 C14 C141 122.2(6) . . ?
C13 C14 C141 119.9(6) . . ?
C14 C15 C16 122.6(6) . . ?
C15 C16 C11 119.5(6) . . ?
C15 C16 C161 116.8(6) . . ?
C11 C16 C161 123.7(6) . . ?
C26 C21 C22 119.0(6) . . ?
C26 C21 P1 122.2(5) . . ?
C22 C21 P1 118.6(4) . . ?
C23 C22 C21 118.7(6) . . ?
C23 C22 C221 116.2(6) . . ?
C21 C22 C221 125.1(6) . . ?
C24 C23 C22 122.5(6) . . ?
C25 C24 C23 117.9(6) . . ?
C25 C24 C241 120.7(6) . . ?
C23 C24 C241 121.4(6) . . ?
C24 C25 C26 122.0(6) . . ?
C21 C26 C25 119.7(6) . . ?
C21 C26 C261 124.3(6) . . ?
C25 C26 C261 115.9(5) . . ?
C36 C31 C32 113.2(6) . . ?
C36 C31 B1 123.0(5) . . ?
C32 C31 B1 123.8(5) . . ?
F32 C32 C33 114.3(5) . . ?
F32 C32 C31 121.3(5) . . ?
C33 C32 C31 124.3(6) . . ?
F33 C33 C34 120.0(6) . . ?
F33 C33 C32 120.6(6) . . ?
C34 C33 C32 119.4(6) . . ?
F34 C34 C33 119.9(6) . . ?
F34 C34 C35 120.5(6) . . ?
C33 C34 C35 119.6(6) . . ?
F35 C35 C34 120.8(6) . . ?
F35 C35 C36 120.0(6) . . ?
C34 C35 C36 119.2(6) . . ?
F36 C36 C31 122.0(5) . . ?
F36 C36 C35 113.8(5) . . ?
C31 C36 C35 124.2(5) . . ?
C46 C41 C42 112.3(6) . . ?
C46 C41 B1 130.2(6) . . ?
C42 C41 B1 117.2(6) . . ?
F42 C42 C43 115.9(6) . . ?
F42 C42 C41 119.4(6) . . ?
C43 C42 C41 124.7(6) . . ?
F43 C43 C44 120.3(6) . . ?
F43 C43 C42 120.1(7) . . ?
C44 C43 C42 119.6(6) . . ?
F44 C44 C45 122.1(6) . . ?
F44 C44 C43 119.6(6) . . ?
C45 C44 C43 118.4(6) . . ?
C44 C45 F45 119.1(6) . . ?
C44 C45 C46 120.3(6) . . ?
F45 C45 C46 120.6(6) . . ?
F46 C46 C45 115.1(6) . . ?
F46 C46 C41 120.2(6) . . ?
C45 C46 C41 124.7(6) . . ?

loop_
_geom_bond_atom_site_label_1
_geom_bond_atom_site_label_2
_geom_bond_distance
_geom_bond_site_symmetry_2
_geom_bond_publ_flag
P1 C1 1.827(6) . ?
P1 C11 1.848(7) . ?
P1 C21 1.856(6) . ?
P1 B1 2.092(7) . ?
C1 C2 1.563(8) . ?
C2 C3 1.541(9) . ?
C3 B1 1.615(9) . ?
B1 C31 1.641(10) . ?
B1 C41 1.651(9) . ?
C11 C16 1.418(8) . ?
C11 C12 1.420(8) . ?
C12 C13 1.386(9) . ?
C12 C121 1.523(8) . ?
C13 C14 1.374(9) . ?
C14 C15 1.358(9) . ?
C14 C141 1.517(9) . ?
C15 C16 1.396(9) . ?
C16 C161 1.503(8) . ?
C21 C26 1.392(8) . ?
C21 C22 1.415(8) . ?
C22 C23 1.396(9) . ?
C22 C221 1.517(8) . ?
C23 C24 1.381(9) . ?
C24 C25 1.372(9) . ?
C24 C241 1.515(9) . ?
C25 C26 1.400(8) . ?
C26 C261 1.515(8) . ?
C31 C36 1.379(8) . ?
C31 C32 1.394(8) . ?
C32 F32 1.349(7) . ?
C32 C33 1.377(9) . ?
C33 F33 1.346(7) . ?
C33 C34 1.363(9) . ?
C34 F34 1.352(7) . ?
C34 C35 1.364(9) . ?
C35 F35 1.351(7) . ?
C35 C36 1.392(9) . ?
C36 F36 1.350(6) . ?
C41 C46 1.382(9) . ?
C41 C42 1.393(8) . ?
C42 F42 1.353(7) . ?
C42 C43 1.377(9) . ?
C43 F43 1.348(7) . ?
C43 C44 1.376(10) . ?
C44 F44 1.344(7) . ?
C44 C45 1.355(9) . ?
C45 F45 1.355(7) . ?
C45 C46 1.379(9) . ?
C46 F46 1.362(7) . ?

loop_
_geom_torsion_atom_site_label_1
_geom_torsion_atom_site_label_2
_geom_torsion_atom_site_label_3
_geom_torsion_atom_site_label_4
_geom_torsion
_geom_torsion_site_symmetry_1
_geom_torsion_site_symmetry_2
_geom_torsion_site_symmetry_3
_geom_torsion_site_symmetry_4
_geom_torsion_publ_flag
C11 P1 C1 C2 91.0(5) . . . . ?
C21 P1 C1 C2 -152.8(4) . . . . ?
B1 P1 C1 C2 -18.2(5) . . . . ?
P1 C1 C2 C3 -11.3(6) . . . . ?
C1 C2 C3 B1 47.3(7) . . . . ?
C2 C3 B1 C31 -168.3(5) . . . . ?
C2 C3 B1 C41 64.5(6) . . . . ?
C2 C3 B1 P1 -52.5(5) . . . . ?
C1 P1 B1 C3 39.5(4) . . . . ?
C11 P1 B1 C3 -76.4(4) . . . . ?
C21 P1 B1 C3 151.2(4) . . . . ?
C1 P1 B1 C31 160.3(4) . . . . ?
C11 P1 B1 C31 44.5(5) . . . . ?
C21 P1 B1 C31 -88.0(5) . . . . ?
C1 P1 B1 C41 -68.9(5) . . . . ?
C11 P1 B1 C41 175.3(4) . . . . ?
C21 P1 B1 C41 42.9(6) . . . . ?
C1 P1 C11 C16 175.7(5) . . . . ?
C21 P1 C11 C16 61.9(5) . . . . ?
B1 P1 C11 C16 -82.8(5) . . . . ?
C1 P1 C11 C12 -8.7(6) . . . . ?
C21 P1 C11 C12 -122.5(5) . . . . ?
B1 P1 C11 C12 92.8(6) . . . . ?
C16 C11 C12 C13 1.8(9) . . . . ?
P1 C11 C12 C13 -173.7(5) . . . . ?
C16 C11 C12 C121 -176.5(6) . . . . ?
P1 C11 C12 C121 7.9(9) . . . . ?
C11 C12 C13 C14 0.3(10) . . . . ?
C121 C12 C13 C14 178.8(6) . . . . ?
C12 C13 C14 C15 -1.1(10) . . . . ?
C12 C13 C14 C141 177.4(7) . . . . ?
C13 C14 C15 C16 -0.3(10) . . . . ?
C141 C14 C15 C16 -178.7(7) . . . . ?
C14 C15 C16 C11 2.4(10) . . . . ?
C14 C15 C16 C161 -179.2(6) . . . . ?
C12 C11 C16 C15 -3.1(9) . . . . ?
P1 C11 C16 C15 172.9(5) . . . . ?
C12 C11 C16 C161 178.6(6) . . . . ?
P1 C11 C16 C161 -5.4(8) . . . . ?
C1 P1 C21 C26 121.6(5) . . . . ?
C11 P1 C21 C26 -118.0(5) . . . . ?
B1 P1 C21 C26 13.9(7) . . . . ?
C1 P1 C21 C22 -54.0(6) . . . . ?
C11 P1 C21 C22 66.4(5) . . . . ?
B1 P1 C21 C22 -161.7(5) . . . . ?
C26 C21 C22 C23 -3.1(9) . . . . ?
P1 C21 C22 C23 172.7(5) . . . . ?
C26 C21 C22 C221 177.5(6) . . . . ?
P1 C21 C22 C221 -6.7(9) . . . . ?
C21 C22 C23 C24 -0.2(10) . . . . ?
C221 C22 C23 C24 179.2(6) . . . . ?
C22 C23 C24 C25 3.5(10) . . . . ?
C22 C23 C24 C241 -176.1(7) . . . . ?
C23 C24 C25 C26 -3.6(10) . . . . ?
C241 C24 C25 C26 176.0(7) . . . . ?
C22 C21 C26 C25 3.0(9) . . . . ?
P1 C21 C26 C25 -172.6(5) . . . . ?
C22 C21 C26 C261 -177.0(6) . . . . ?
P1 C21 C26 C261 7.4(9) . . . . ?
C24 C25 C26 C21 0.4(10) . . . . ?
C24 C25 C26 C261 -179.6(6) . . . . ?
C3 B1 C31 C36 31.6(9) . . . . ?
C41 B1 C31 C36 155.3(6) . . . . ?
P1 B1 C31 C36 -72.5(7) . . . . ?
C3 B1 C31 C32 -149.1(6) . . . . ?
C41 B1 C31 C32 -25.3(8) . . . . ?
P1 B1 C31 C32 106.8(6) . . . . ?
C36 C31 C32 F32 -178.1(5) . . . . ?
B1 C31 C32 F32 2.5(9) . . . . ?
C36 C31 C32 C33 -0.5(9) . . . . ?
B1 C31 C32 C33 -179.9(6) . . . . ?
F32 C32 C33 F33 -0.4(8) . . . . ?
C31 C32 C33 F33 -178.2(6) . . . . ?
F32 C32 C33 C34 -178.5(6) . . . . ?
C31 C32 C33 C34 3.7(10) . . . . ?
F33 C33 C34 F34 -1.6(10) . . . . ?
C32 C33 C34 F34 176.5(6) . . . . ?
F33 C33 C34 C35 177.2(6) . . . . ?
C32 C33 C34 C35 -4.7(10) . . . . ?
F34 C34 C35 F35 0.8(10) . . . . ?
C33 C34 C35 F35 -178.0(6) . . . . ?
F34 C34 C35 C36 -178.6(6) . . . . ?
C33 C34 C35 C36 2.6(10) . . . . ?
C32 C31 C36 F36 176.0(5) . . . . ?
B1 C31 C36 F36 -4.6(9) . . . . ?
C32 C31 C36 C35 -1.8(9) . . . . ?
B1 C31 C36 C35 177.7(6) . . . . ?
F35 C35 C36 F36 3.5(8) . . . . ?
C34 C35 C36 F36 -177.2(5) . . . . ?
F35 C35 C36 C31 -178.6(6) . . . . ?
C34 C35 C36 C31 0.7(10) . . . . ?
C3 B1 C41 C46 -97.9(7) . . . . ?
C31 B1 C41 C46 132.0(7) . . . . ?
P1 B1 C41 C46 1.6(9) . . . . ?
C3 B1 C41 C42 75.8(7) . . . . ?
C31 B1 C41 C42 -54.3(7) . . . . ?
P1 B1 C41 C42 175.3(5) . . . . ?
C46 C41 C42 F42 179.1(5) . . . . ?
B1 C41 C42 F42 4.2(8) . . . . ?
C46 C41 C42 C43 -2.2(9) . . . . ?
B1 C41 C42 C43 -177.0(6) . . . . ?
F42 C42 C43 F43 -0.9(9) . . . . ?
C41 C42 C43 F43 -179.7(6) . . . . ?
F42 C42 C43 C44 178.0(6) . . . . ?
C41 C42 C43 C44 -0.8(10) . . . . ?
F43 C43 C44 F44 1.5(10) . . . . ?
C42 C43 C44 F44 -177.4(6) . . . . ?
F43 C43 C44 C45 -178.6(6) . . . . ?
C42 C43 C44 C45 2.5(10) . . . . ?
F44 C44 C45 F45 -1.9(9) . . . . ?
C43 C44 C45 F45 178.1(6) . . . . ?
F44 C44 C45 C46 178.8(6) . . . . ?
C43 C44 C45 C46 -1.1(10) . . . . ?
C44 C45 C46 F46 178.5(6) . . . . ?
F45 C45 C46 F46 -0.8(9) . . . . ?
C44 C45 C46 C41 -2.2(10) . . . . ?
F45 C45 C46 C41 178.5(6) . . . . ?
C42 C41 C46 F46 -177.0(5) . . . . ?
B1 C41 C46 F46 -3.1(10) . . . . ?
C42 C41 C46 C45 3.7(9) . . . . ?
B1 C41 C46 C45 177.7(6) . . . . ?
